data_4132182
loop_
_publ_author_name
'Mennie, Katrina M.'
'Banik, Steven M.'
'Reichert, Elaine C.'
'Jacobsen, Eric N.'

_publ_section_title
;
 Catalytic Diastereo- and Enantioselective Fluoroamination of Alkenes.
;
_journal_issue 14
_journal_name_full 'Journal of the American Chemical Society'
_journal_page_first 4797
_journal_page_last 4802
_journal_paper_doi 10.1021/jacs.8b02143
_journal_volume 140
_journal_year 2018
_chemical_absolute_configuration ad
_chemical_formula_sum 'C17 H18 F2 N2 O4 S'
_chemical_formula_weight 384.39
_space_group_crystal_system monoclinic
_space_group_IT_number 4
_space_group_name_Hall 'P 2yb'
_space_group_name_H-M_alt 'P 1 21 1'
_atom_sites_solution_hydrogens mixed
_audit_creation_method SHELXL-2014/7
_cell_angle_alpha 90
_cell_angle_beta 98.9206(10)
_cell_angle_gamma 90
_cell_formula_units_Z 2
_cell_length_a 7.8163(5)
_cell_length_b 9.2956(6)
_cell_length_c 12.4965(8)
_cell_measurement_reflns_used 9987
_cell_measurement_temperature 100(2)
_cell_measurement_theta_max 27.0
_cell_measurement_theta_min 2.65
_cell_volume 896.98(10)
_computing_cell_refinement 'SAINT 8.37A (Bruker-AXS, 2015)'
_computing_data_collection 'APEX3 v2016.9-0 (Bruker-AXS, 2016)'
_computing_data_reduction 'SAINT 8.37A (Bruker-AXS, 2015)'
_computing_molecular_graphics 'Bruker SHELXTL (Sheldrick, 2015)'
_computing_publication_material 'Bruker SHELXTL (Sheldrick, 2015)'
_computing_structure_refinement 'SHELXL-2014 (Sheldrick, 2015)'
_computing_structure_solution 'SHELXT-2014 (Sheldrick, 2015)'
_diffrn_ambient_temperature 100(2)
_diffrn_measured_fraction_theta_full 0.998
_diffrn_measured_fraction_theta_max 0.999
_diffrn_measurement_device_type
;
Bruker D8 goniometer with CCD area detector  
;
_diffrn_measurement_method 'omega and phi scans'
_diffrn_radiation_monochromator graphite
_diffrn_radiation_source 'I\mS microfocus tube'
_diffrn_radiation_type MoK\a
_diffrn_radiation_wavelength 0.71073
_diffrn_reflns_av_R_equivalents 0.0389
_diffrn_reflns_av_unetI/netI 0.0300
_diffrn_reflns_Laue_measured_fraction_full 0.998
_diffrn_reflns_Laue_measured_fraction_max 0.999
_diffrn_reflns_limit_h_max 10
_diffrn_reflns_limit_h_min -10
_diffrn_reflns_limit_k_max 11
_diffrn_reflns_limit_k_min -11
_diffrn_reflns_limit_l_max 16
_diffrn_reflns_limit_l_min -15
_diffrn_reflns_number 18368
_diffrn_reflns_point_group_measured_fraction_full 0.998
_diffrn_reflns_point_group_measured_fraction_max 0.999
_diffrn_reflns_theta_full 25.242
_diffrn_reflns_theta_max 27.110
_diffrn_reflns_theta_min 1.650
_exptl_absorpt_coefficient_mu 0.225
_exptl_absorpt_correction_T_max 0.8014
_exptl_absorpt_correction_T_min 0.7601
_exptl_absorpt_correction_type multi-scan
_exptl_absorpt_process_details sadabs
_exptl_crystal_colour colorless
_exptl_crystal_density_diffrn 1.423
_exptl_crystal_description plate
_exptl_crystal_F_000 400
_exptl_crystal_size_max 0.240
_exptl_crystal_size_mid 0.180
_exptl_crystal_size_min 0.150
_refine_diff_density_max 0.353
_refine_diff_density_min -0.201
_refine_diff_density_rms 0.043
_refine_ls_abs_structure_details
;
 Flack x determined using 1695 quotients [(I+)-(I-)]/[(I+)+(I-)]
 (Parsons, Flack and Wagner, Acta Cryst. B69 (2013) 249-259).
;
_refine_ls_abs_structure_Flack 0.04(3)
_refine_ls_extinction_method none
_refine_ls_goodness_of_fit_ref 1.043
_refine_ls_hydrogen_treatment mixed
_refine_ls_matrix_type full
_refine_ls_number_parameters 241
_refine_ls_number_reflns 3934
_refine_ls_number_restraints 1
_refine_ls_restrained_S_all 1.042
_refine_ls_R_factor_all 0.0318
_refine_ls_R_factor_gt 0.0301
_refine_ls_shift/su_max 0.000
_refine_ls_shift/su_mean 0.000
_refine_ls_structure_factor_coef Fsqd
_refine_ls_weighting_details 'w=1/[\s^2^(Fo^2^)+(0.0367P)^2^+0.3229P] where P=(Fo^2^+2Fc^2^)/3'
_refine_ls_weighting_scheme calc
_refine_ls_wR_factor_gt 0.0767
_refine_ls_wR_factor_ref 0.0778
_reflns_Friedel_coverage 0.881
_reflns_Friedel_fraction_full 0.999
_reflns_Friedel_fraction_max 0.999
_reflns_number_gt 3786
_reflns_number_total 3934
_reflns_threshold_expression 'I > 2\s(I)'
_cod_data_source_file ja8b02143_si_005.cif
_cod_data_source_block km-7-111
_cod_original_sg_symbol_H-M 'P 21'
_cod_database_code 4132182
_shelx_shelxl_version_number 2014/7
_shelx_space_group_comment
;
The symmetry employed for this shelxl refinement is uniquely defined
by the following loop, which should always be used as a source of
symmetry information in preference to the above space-group names.
They are only intended as comments.
;
_shelx_estimated_absorpt_t_min 0.948
_shelx_estimated_absorpt_t_max 0.967

loop_
_space_group_symop_operation_xyz
'x, y, z'
'-x, y+1/2, -z'

loop_
_atom_site_label
_atom_site_type_symbol
_atom_site_fract_x
_atom_site_fract_y
_atom_site_fract_z
_atom_site_U_iso_or_equiv
_atom_site_adp_type
_atom_site_occupancy
_atom_site_site_symmetry_order
_atom_site_calc_flag
_atom_site_refinement_flags_posn
_atom_site_refinement_flags_adp
S1 S 0.58056(7) 0.51395(6) 0.48972(4) 0.01391(13) Uani 1 1 d . .
F1 F 0.06035(18) 0.68495(16) 0.48032(11) 0.0178(3) Uani 1 1 d . .
F2 F 0.38789(19) 0.47359(17) 0.71950(12) 0.0257(4) Uani 1 1 d . .
O1 O 0.1137(4) 0.3168(3) -0.01850(19) 0.0522(7) Uani 1 1 d . .
O2 O 0.1780(4) 0.5424(3) -0.03616(17) 0.0455(7) Uani 1 1 d . .
O3 O 0.5989(2) 0.37357(19) 0.53892(15) 0.0189(4) Uani 1 1 d . .
O4 O 0.7072(2) 0.6231(2) 0.52480(15) 0.0208(4) Uani 1 1 d . .
N1 N 0.1366(4) 0.4393(3) 0.0171(2) 0.0343(6) Uani 1 1 d . .
N2 N 0.3969(3) 0.5766(2) 0.50921(17) 0.0143(4) Uani 1 1 d . .
C1 C 0.0499(3) 0.3801(3) 0.2985(2) 0.0211(5) Uani 1 1 d . .
H1 H 0.0097 0.3065 0.3411 0.025 Uiso 1 1 calc R U
C2 C 0.0618(4) 0.3542(3) 0.1909(2) 0.0260(6) Uani 1 1 d . .
H2A H 0.0315 0.2633 0.1587 0.031 Uiso 1 1 calc R U
C3 C 0.1193(3) 0.4650(3) 0.1315(2) 0.0229(6) Uani 1 1 d . .
C4 C 0.1651(4) 0.5987(3) 0.1746(2) 0.0218(6) Uani 1 1 d . .
H4 H 0.2032 0.6723 0.1311 0.026 Uiso 1 1 calc R U
C5 C 0.1542(3) 0.6233(3) 0.2826(2) 0.0177(5) Uani 1 1 d . .
H5 H 0.1857 0.7142 0.3145 0.021 Uiso 1 1 calc R U
C6 C 0.0964(3) 0.5133(3) 0.34452(18) 0.0153(4) Uani 1 1 d . .
C7 C 0.0862(3) 0.5368(3) 0.46270(19) 0.0143(5) Uani 1 1 d . .
H7 H -0.0135 0.4810 0.4827 0.017 Uiso 1 1 calc R U
C8 C 0.2517(3) 0.4944(3) 0.53782(18) 0.0131(5) Uani 1 1 d . .
H8 H 0.2740 0.3895 0.5287 0.016 Uiso 1 1 calc R U
C9 C 0.2345(3) 0.5238(3) 0.65642(18) 0.0181(5) Uani 1 1 d . .
H9 H 0.2259 0.6300 0.6670 0.022 Uiso 1 1 calc R U
C10 C 0.0829(3) 0.4527(3) 0.6940(2) 0.0229(6) Uani 1 1 d . .
H10A H 0.0789 0.3511 0.6727 0.034 Uiso 1 1 calc R U
H10B H -0.0241 0.5005 0.6610 0.034 Uiso 1 1 calc R U
H10C H 0.0944 0.4598 0.7731 0.034 Uiso 1 1 calc R U
C11 C 0.6524(4) 0.5815(4) 0.1820(3) 0.0331(7) Uani 1 1 d . .
H11 H 0.6949 0.6570 0.1421 0.040 Uiso 1 1 calc R U
C12 C 0.6428(4) 0.6017(3) 0.2904(2) 0.0268(6) Uani 1 1 d . .
H12 H 0.6785 0.6902 0.3248 0.032 Uiso 1 1 calc R U
C13 C 0.5801(3) 0.4908(3) 0.3490(2) 0.0168(5) Uani 1 1 d . .
C14 C 0.5229(3) 0.3625(3) 0.2978(2) 0.0207(5) Uani 1 1 d . .
H14 H 0.4764 0.2881 0.3369 0.025 Uiso 1 1 calc R U
C15 C 0.5350(4) 0.3449(3) 0.1894(2) 0.0280(6) Uani 1 1 d . .
H15 H 0.4974 0.2571 0.1546 0.034 Uiso 1 1 calc R U
C16 C 0.6009(4) 0.4528(4) 0.1301(2) 0.0296(7) Uani 1 1 d . .
C17 C 0.6169(5) 0.4298(5) 0.0122(3) 0.0461(9) Uani 1 1 d . .
H17A H 0.5015 0.4319 -0.0316 0.069 Uiso 1 1 calc R U
H17B H 0.6711 0.3363 0.0037 0.069 Uiso 1 1 calc R U
H17C H 0.6884 0.5062 -0.0119 0.069 Uiso 1 1 calc R U
H2 H 0.385(4) 0.660(4) 0.502(2) 0.018(8) Uiso 1 1 d . .

loop_
_atom_site_aniso_label
_atom_site_aniso_U_11
_atom_site_aniso_U_22
_atom_site_aniso_U_33
_atom_site_aniso_U_23
_atom_site_aniso_U_13
_atom_site_aniso_U_12
S1 0.0107(2) 0.0118(3) 0.0193(3) -0.0017(2) 0.00255(19) 0.0010(2)
F1 0.0180(7) 0.0156(7) 0.0208(7) 0.0001(6) 0.0063(6) 0.0053(6)
F2 0.0205(7) 0.0342(10) 0.0209(8) -0.0010(6) -0.0021(6) 0.0016(6)
O1 0.0745(19) 0.0546(18) 0.0297(12) -0.0215(12) 0.0155(12) -0.0140(14)
O2 0.0632(16) 0.0564(18) 0.0185(10) 0.0036(11) 0.0114(10) -0.0018(13)
O3 0.0186(9) 0.0146(9) 0.0228(9) 0.0008(7) 0.0011(7) 0.0048(7)
O4 0.0131(8) 0.0188(9) 0.0299(10) -0.0054(8) 0.0019(7) -0.0017(7)
N1 0.0361(14) 0.0487(16) 0.0174(13) -0.0073(12) 0.0025(11) -0.0001(13)
N2 0.0122(9) 0.0076(9) 0.0238(11) -0.0005(8) 0.0050(8) 0.0005(8)
C1 0.0196(12) 0.0236(14) 0.0201(13) -0.0007(11) 0.0030(10) -0.0066(11)
C2 0.0278(14) 0.0259(14) 0.0231(14) -0.0078(12) -0.0002(11) -0.0052(11)
C3 0.0202(12) 0.0362(16) 0.0119(12) -0.0017(10) 0.0008(10) 0.0016(11)
C4 0.0226(13) 0.0270(15) 0.0160(12) 0.0065(11) 0.0033(10) 0.0030(11)
C5 0.0172(12) 0.0171(12) 0.0191(12) 0.0000(10) 0.0034(9) 0.0032(9)
C6 0.0116(9) 0.0184(11) 0.0154(10) 0.0015(11) 0.0011(8) 0.0026(11)
C7 0.0123(10) 0.0138(12) 0.0170(11) -0.0024(9) 0.0027(8) -0.0016(9)
C8 0.0128(10) 0.0113(12) 0.0157(11) 0.0006(9) 0.0037(8) -0.0018(9)
C9 0.0170(10) 0.0212(12) 0.0153(10) -0.0004(11) 0.0003(8) -0.0006(11)
C10 0.0242(13) 0.0290(14) 0.0153(13) 0.0013(11) 0.0024(10) -0.0054(11)
C11 0.0309(16) 0.0401(18) 0.0314(16) 0.0078(14) 0.0149(13) -0.0028(14)
C12 0.0273(14) 0.0251(15) 0.0298(14) 0.0015(12) 0.0097(12) -0.0052(12)
C13 0.0152(10) 0.0178(13) 0.0183(11) -0.0007(10) 0.0052(9) 0.0028(9)
C14 0.0217(13) 0.0167(12) 0.0229(13) 0.0015(10) 0.0009(10) 0.0043(10)
C15 0.0314(15) 0.0253(14) 0.0250(14) -0.0051(12) -0.0024(12) 0.0082(12)
C16 0.0243(14) 0.0426(17) 0.0230(15) 0.0024(13) 0.0066(11) 0.0113(13)
C17 0.048(2) 0.068(3) 0.0239(17) 0.0011(16) 0.0113(15) 0.0129(19)

loop_
_atom_type_symbol
_atom_type_description
_atom_type_scat_dispersion_real
_atom_type_scat_dispersion_imag
_atom_type_scat_source
C C 0.0033 0.0016 'International Tables Vol C Tables 4.2.6.8 and 6.1.1.4'
H H 0.0000 0.0000 'International Tables Vol C Tables 4.2.6.8 and 6.1.1.4'
F F 0.0171 0.0103 'International Tables Vol C Tables 4.2.6.8 and 6.1.1.4'
N N 0.0061 0.0033 'International Tables Vol C Tables 4.2.6.8 and 6.1.1.4'
O O 0.0106 0.0060 'International Tables Vol C Tables 4.2.6.8 and 6.1.1.4'
S S 0.1246 0.1234 'International Tables Vol C Tables 4.2.6.8 and 6.1.1.4'

loop_
_geom_angle_atom_site_label_1
_geom_angle_atom_site_label_2
_geom_angle_atom_site_label_3
_geom_angle
O4 S1 O3 119.41(11)
O4 S1 N2 106.72(11)
O3 S1 N2 107.25(11)
O4 S1 C13 106.51(12)
O3 S1 C13 107.36(11)
N2 S1 C13 109.33(11)
O1 N1 O2 124.0(3)
O1 N1 C3 118.1(3)
O2 N1 C3 117.8(3)
C8 N2 S1 126.63(17)
C8 N2 H2 118(2)
S1 N2 H2 115(2)
C2 C1 C6 120.3(3)
C2 C1 H1 119.9
C6 C1 H1 119.9
C3 C2 C1 117.9(3)
C3 C2 H2A 121.0
C1 C2 H2A 121.0
C4 C3 C2 123.2(2)
C4 C3 N1 117.8(2)
C2 C3 N1 119.0(3)
C3 C4 C5 118.5(2)
C3 C4 H4 120.7
C5 C4 H4 120.7
C4 C5 C6 119.5(2)
C4 C5 H5 120.3
C6 C5 H5 120.3
C1 C6 C5 120.6(2)
C1 C6 C7 119.0(2)
C5 C6 C7 120.4(2)
F1 C7 C6 108.9(2)
F1 C7 C8 106.48(18)
C6 C7 C8 113.34(19)
F1 C7 H7 109.3
C6 C7 H7 109.3
C8 C7 H7 109.3
N2 C8 C7 109.34(19)
N2 C8 C9 109.40(19)
C7 C8 C9 110.80(19)
N2 C8 H8 109.1
C7 C8 H8 109.1
C9 C8 H8 109.1
F2 C9 C10 109.0(2)
F2 C9 C8 106.71(19)
C10 C9 C8 114.7(2)
F2 C9 H9 108.8
C10 C9 H9 108.8
C8 C9 H9 108.8
C9 C10 H10A 109.5
C9 C10 H10B 109.5
H10A C10 H10B 109.5
C9 C10 H10C 109.5
H10A C10 H10C 109.5
H10B C10 H10C 109.5
C12 C11 C16 121.2(3)
C12 C11 H11 119.4
C16 C11 H11 119.4
C11 C12 C13 119.4(3)
C11 C12 H12 120.3
C13 C12 H12 120.3
C14 C13 C12 120.3(2)
C14 C13 S1 120.73(19)
C12 C13 S1 118.9(2)
C15 C14 C13 119.0(3)
C15 C14 H14 120.5
C13 C14 H14 120.5
C14 C15 C16 121.6(3)
C14 C15 H15 119.2
C16 C15 H15 119.2
C11 C16 C15 118.4(3)
C11 C16 C17 121.0(3)
C15 C16 C17 120.6(3)
C16 C17 H17A 109.5
C16 C17 H17B 109.5
H17A C17 H17B 109.5
C16 C17 H17C 109.5
H17A C17 H17C 109.5
H17B C17 H17C 109.5

loop_
_geom_bond_atom_site_label_1
_geom_bond_atom_site_label_2
_geom_bond_distance
S1 O4 1.4376(19)
S1 O3 1.4402(19)
S1 N2 1.603(2)
S1 C13 1.771(3)
F1 C7 1.414(3)
F2 C9 1.408(3)
O1 N1 1.226(4)
O2 N1 1.238(4)
N1 C3 1.476(3)
N2 C8 1.458(3)
N2 H2 0.79(3)
C1 C2 1.384(4)
C1 C6 1.390(4)
C1 H1 0.9500
C2 C3 1.384(4)
C2 H2A 0.9500
C3 C4 1.380(4)
C4 C5 1.385(4)
C4 H4 0.9500
C5 C6 1.398(4)
C5 H5 0.9500
C6 C7 1.507(3)
C7 C8 1.528(3)
C7 H7 1.0000
C8 C9 1.533(3)
C8 H8 1.0000
C9 C10 1.495(4)
C9 H9 1.0000
C10 H10A 0.9800
C10 H10B 0.9800
C10 H10C 0.9800
C11 C12 1.381(4)
C11 C16 1.390(5)
C11 H11 0.9500
C12 C13 1.397(4)
C12 H12 0.9500
C13 C14 1.394(4)
C14 C15 1.382(4)
C14 H14 0.9500
C15 C16 1.393(4)
C15 H15 0.9500
C16 C17 1.513(4)
C17 H17A 0.9800
C17 H17B 0.9800
C17 H17C 0.9800

loop_
_geom_hbond_atom_site_label_D
_geom_hbond_atom_site_label_H
_geom_hbond_atom_site_label_A
_geom_hbond_distance_DH
_geom_hbond_distance_HA
_geom_hbond_distance_DA
_geom_hbond_angle_DHA
_geom_hbond_site_symmetry_A
N2 H2 O3 0.79(3) 2.05(3) 2.827(3) 167(3) 2_656

loop_
_geom_torsion_atom_site_label_1
_geom_torsion_atom_site_label_2
_geom_torsion_atom_site_label_3
_geom_torsion_atom_site_label_4
_geom_torsion
O4 S1 N2 C8 -147.6(2)
O3 S1 N2 C8 -18.5(2)
C13 S1 N2 C8 97.6(2)
C6 C1 C2 C3 -0.6(4)
C1 C2 C3 C4 0.1(4)
C1 C2 C3 N1 178.8(3)
O1 N1 C3 C4 172.5(3)
O2 N1 C3 C4 -5.6(4)
O1 N1 C3 C2 -6.3(4)
O2 N1 C3 C2 175.7(3)
C2 C3 C4 C5 0.5(4)
N1 C3 C4 C5 -178.2(2)
C3 C4 C5 C6 -0.5(4)
C2 C1 C6 C5 0.7(4)
C2 C1 C6 C7 -178.5(2)
C4 C5 C6 C1 -0.1(4)
C4 C5 C6 C7 179.0(2)
C1 C6 C7 F1 -153.5(2)
C5 C6 C7 F1 27.4(3)
C1 C6 C7 C8 88.2(3)
C5 C6 C7 C8 -90.9(3)
S1 N2 C8 C7 -130.93(19)
S1 N2 C8 C9 107.6(2)
F1 C7 C8 N2 -61.6(2)
C6 C7 C8 N2 58.2(3)
F1 C7 C8 C9 59.1(2)
C6 C7 C8 C9 178.8(2)
N2 C8 C9 F2 -62.9(3)
C7 C8 C9 F2 176.5(2)
N2 C8 C9 C10 176.4(2)
C7 C8 C9 C10 55.7(3)
C16 C11 C12 C13 -0.1(5)
C11 C12 C13 C14 -1.9(4)
C11 C12 C13 S1 176.3(2)
O4 S1 C13 C14 156.4(2)
O3 S1 C13 C14 27.4(2)
N2 S1 C13 C14 -88.6(2)
O4 S1 C13 C12 -21.7(2)
O3 S1 C13 C12 -150.7(2)
N2 S1 C13 C12 93.2(2)
C12 C13 C14 C15 2.2(4)
S1 C13 C14 C15 -175.9(2)
C13 C14 C15 C16 -0.7(4)
C12 C11 C16 C15 1.5(4)
C12 C11 C16 C17 -178.1(3)
C14 C15 C16 C11 -1.2(4)
C14 C15 C16 C17 178.5(3)
